data_4509240
loop_
_publ_author_name
'Siegler, Maxime A.'
'Lutz, Martin'

_publ_section_title
;
 Ni(salen): a System That Forms Many Solvates with Interacting Ni Atoms
;
_journal_issue 2
_journal_name_full 'Crystal Growth &amp; Design'
_journal_page_first 1194
_journal_paper_doi 10.1021/cg801109n
_journal_volume 9
_journal_year 2009
_chemical_formula_moiety 'C16 H14 N2 Ni O2'
_chemical_formula_sum 'C16 H14 N2 Ni O2'
_chemical_formula_weight 325.00
_chemical_name_systematic
; 
 ? 
;
_space_group_IT_number 61
_symmetry_cell_setting orthorhombic
_symmetry_space_group_name_Hall '-P 2bc 2ac'
_symmetry_space_group_name_H-M 'P c a b'
_atom_sites_solution_hydrogens difmap
_atom_sites_solution_primary direct
_atom_sites_solution_secondary difmap
_audit_creation_method SHELXL-97
_cell_angle_alpha 90.00
_cell_angle_beta 90.00
_cell_angle_gamma 90.00
_cell_formula_units_Z 8
_cell_length_a 13.6845(1)
_cell_length_b 7.3769(1)
_cell_length_c 25.9675(3)
_cell_measurement_reflns_used 40670
_cell_measurement_temperature 100(2)
_cell_measurement_theta_max 53.89
_cell_measurement_theta_min 1.68
_cell_volume 2621.40(5)
_computing_cell_refinement 'PEAKREF (Schreurs, 2005)'
_computing_data_collection 'COLLECT (Nonius, 1999)'
_computing_data_reduction 'EVAL15 (Xian et al., 2006)'
_computing_molecular_graphics 'PLATON (Spek, 2003)'
_computing_publication_material 'PLATON (Spek, 2003)'
_computing_structure_refinement 'SHELXL-97 (Sheldrick, 1997)'
_computing_structure_solution 'initial coordinates taken from the literature'
_diffrn_ambient_temperature 100(2)
_diffrn_measured_fraction_theta_full 1.000
_diffrn_measured_fraction_theta_max 1.000
_diffrn_measurement_device_type 'Nonius KappaCCD'
_diffrn_measurement_method '\f and \w scans'
_diffrn_radiation_monochromator graphite
_diffrn_radiation_source 'rotating anode'
_diffrn_radiation_type MoK\a
_diffrn_radiation_wavelength 0.71073
_diffrn_reflns_av_R_equivalents 0.0240
_diffrn_reflns_av_sigmaI/netI 0.0069
_diffrn_reflns_limit_h_max 17
_diffrn_reflns_limit_h_min -17
_diffrn_reflns_limit_k_max 9
_diffrn_reflns_limit_k_min -9
_diffrn_reflns_limit_l_max 33
_diffrn_reflns_limit_l_min -33
_diffrn_reflns_number 84299
_diffrn_reflns_theta_full 27.50
_diffrn_reflns_theta_max 27.50
_diffrn_reflns_theta_min 2.98
_exptl_absorpt_coefficient_mu 1.485
_exptl_absorpt_correction_T_max 0.80
_exptl_absorpt_correction_T_min 0.46
_exptl_absorpt_correction_type analytical
_exptl_absorpt_process_details '(SADABS; Sheldrick, 2006)'
_exptl_crystal_colour red
_exptl_crystal_density_diffrn 1.647
_exptl_crystal_density_method 'not measured'
_exptl_crystal_description plate
_exptl_crystal_F_000 1344
_exptl_crystal_size_max 0.50
_exptl_crystal_size_mid 0.50
_exptl_crystal_size_min 0.15
_refine_diff_density_max 0.356
_refine_diff_density_min -0.229
_refine_diff_density_rms 0.049
_refine_ls_extinction_method none
_refine_ls_goodness_of_fit_ref 1.067
_refine_ls_hydrogen_treatment constr
_refine_ls_matrix_type full
_refine_ls_number_parameters 190
_refine_ls_number_reflns 3006
_refine_ls_number_restraints 0
_refine_ls_restrained_S_all 1.067
_refine_ls_R_factor_all 0.0201
_refine_ls_R_factor_gt 0.0186
_refine_ls_shift/su_max 0.003
_refine_ls_shift/su_mean 0.000
_refine_ls_structure_factor_coef Fsqd
_refine_ls_weighting_details 'calc w=1/[\s^2^(Fo^2^)+(0.0252P)^2^+1.7133P] where P=(Fo^2^+2Fc^2^)/3'
_refine_ls_weighting_scheme calc
_refine_ls_wR_factor_gt 0.0522
_refine_ls_wR_factor_ref 0.0532
_reflns_number_gt 2806
_reflns_number_total 3006
_reflns_threshold_expression I>2\s(I)
_cod_data_source_file cg801109nsup1.cif
_cod_data_source_block 1
_cod_database_code 4509240

loop_
_symmetry_equiv_pos_as_xyz
'x, y, z'
'-x, -y+1/2, z+1/2'
'-x+1/2, y+1/2, -z'
'x+1/2, -y, -z+1/2'
'-x, -y, -z'
'x, y-1/2, -z-1/2'
'x-1/2, -y-1/2, z'
'-x-1/2, y, z-1/2'

loop_
_atom_site_label
_atom_site_type_symbol
_atom_site_fract_x
_atom_site_fract_y
_atom_site_fract_z
_atom_site_U_iso_or_equiv
_atom_site_adp_type
_atom_site_occupancy
_atom_site_symmetry_multiplicity
_atom_site_calc_flag
_atom_site_refinement_flags
Ni1 Ni 0.548054(10) 0.310153(19) 0.512324(5) 0.00859(6) Uani 1 1 d .
O1 O 0.63765(6) 0.38630(11) 0.56105(3) 0.01195(16) Uani 1 1 d .
O2 O 0.63405(6) 0.40756(11) 0.46459(3) 0.01150(16) Uani 1 1 d .
N1 N 0.46379(7) 0.20773(13) 0.55994(4) 0.01111(19) Uani 1 1 d .
N2 N 0.45800(7) 0.24081(14) 0.46301(4) 0.01131(19) Uani 1 1 d .
C1 C 0.62930(8) 0.37826(15) 0.61123(4) 0.0107(2) Uani 1 1 d .
C2 C 0.55423(8) 0.28106(16) 0.63719(5) 0.0124(2) Uani 1 1 d .
C3 C 0.55452(9) 0.27076(18) 0.69148(5) 0.0170(2) Uani 1 1 d .
H3 H 0.5053 0.2024 0.7084 0.020 Uiso 1 1 calc R
C4 C 0.62463(9) 0.35767(19) 0.72039(5) 0.0193(3) Uani 1 1 d .
H4 H 0.6250 0.3472 0.7568 0.023 Uiso 1 1 calc R
C5 C 0.69551(9) 0.46204(17) 0.69501(5) 0.0160(2) Uani 1 1 d .
H5 H 0.7425 0.5266 0.7147 0.019 Uiso 1 1 calc R
C6 C 0.69824(8) 0.47265(16) 0.64192(4) 0.0130(2) Uani 1 1 d .
H6 H 0.7471 0.5443 0.6257 0.016 Uiso 1 1 calc R
C7 C 0.47457(9) 0.20161(15) 0.60938(5) 0.0125(2) Uani 1 1 d .
H7 H 0.4260 0.1397 0.6287 0.015 Uiso 1 1 calc R
C8 C 0.63031(8) 0.39217(15) 0.41454(4) 0.0112(2) Uani 1 1 d .
C9 C 0.55614(8) 0.29608(15) 0.38748(5) 0.0125(2) Uani 1 1 d .
C10 C 0.56097(9) 0.28020(18) 0.33338(5) 0.0175(2) Uani 1 1 d .
H10 H 0.5120 0.2131 0.3158 0.021 Uiso 1 1 calc R
C11 C 0.63506(10) 0.35973(19) 0.30554(5) 0.0200(3) Uani 1 1 d .
H11 H 0.6387 0.3444 0.2693 0.024 Uiso 1 1 calc R
C12 C 0.70517(9) 0.46385(17) 0.33168(5) 0.0167(2) Uani 1 1 d .
H12 H 0.7548 0.5239 0.3126 0.020 Uiso 1 1 calc R
C13 C 0.70297(8) 0.48021(16) 0.38460(4) 0.0131(2) Uani 1 1 d .
H13 H 0.7511 0.5519 0.4013 0.016 Uiso 1 1 calc R
C14 C 0.47034(8) 0.23344(16) 0.41380(5) 0.0129(2) Uani 1 1 d .
H14 H 0.4192 0.1832 0.3936 0.015 Uiso 1 1 calc R
C15 C 0.36070(9) 0.20208(16) 0.48468(4) 0.0135(2) Uani 1 1 d .
H15A H 0.3249 0.1161 0.4623 0.016 Uiso 1 1 calc R
H15B H 0.3221 0.3151 0.4874 0.016 Uiso 1 1 calc R
C16 C 0.37642(8) 0.12015(15) 0.53746(5) 0.0132(2) Uani 1 1 d .
H16A H 0.3186 0.1420 0.5595 0.016 Uiso 1 1 calc R
H16B H 0.3867 -0.0123 0.5346 0.016 Uiso 1 1 calc R

loop_
_atom_site_aniso_label
_atom_site_aniso_U_11
_atom_site_aniso_U_22
_atom_site_aniso_U_33
_atom_site_aniso_U_23
_atom_site_aniso_U_13
_atom_site_aniso_U_12
Ni1 0.00618(8) 0.01045(9) 0.00914(8) -0.00100(5) 0.00001(5) -0.00053(5)
O1 0.0094(4) 0.0163(4) 0.0101(4) 0.0002(3) 0.0003(3) -0.0015(3)
O2 0.0099(4) 0.0147(4) 0.0099(4) -0.0009(3) -0.0003(3) -0.0012(3)
N1 0.0079(4) 0.0097(4) 0.0158(5) -0.0010(4) 0.0004(4) 0.0006(3)
N2 0.0082(4) 0.0110(4) 0.0147(5) -0.0018(4) -0.0003(4) 0.0003(3)
C1 0.0104(5) 0.0110(5) 0.0108(5) 0.0001(4) 0.0005(4) 0.0032(4)
C2 0.0123(5) 0.0121(5) 0.0129(5) 0.0001(4) 0.0016(4) 0.0013(4)
C3 0.0172(6) 0.0202(6) 0.0138(6) 0.0026(5) 0.0032(4) -0.0020(5)
C4 0.0220(6) 0.0258(6) 0.0101(5) 0.0006(5) 0.0009(5) -0.0010(5)
C5 0.0160(5) 0.0192(6) 0.0130(5) -0.0022(4) -0.0020(4) -0.0003(5)
C6 0.0116(5) 0.0144(5) 0.0130(5) -0.0002(4) 0.0008(4) 0.0008(4)
C7 0.0113(5) 0.0111(5) 0.0152(5) 0.0012(4) 0.0034(4) 0.0004(4)
C8 0.0107(5) 0.0115(5) 0.0114(5) -0.0001(4) -0.0008(4) 0.0039(4)
C9 0.0124(5) 0.0130(5) 0.0120(5) -0.0009(4) -0.0020(4) 0.0024(4)
C10 0.0173(6) 0.0216(6) 0.0137(6) -0.0028(5) -0.0032(5) 0.0010(5)
C11 0.0215(6) 0.0286(7) 0.0099(5) -0.0009(5) -0.0005(5) 0.0024(5)
C12 0.0157(5) 0.0209(6) 0.0134(5) 0.0032(5) 0.0028(4) 0.0027(5)
C13 0.0118(5) 0.0143(5) 0.0131(5) 0.0007(4) -0.0006(4) 0.0017(4)
C14 0.0110(5) 0.0121(5) 0.0155(5) -0.0016(4) -0.0036(4) 0.0012(4)
C15 0.0071(5) 0.0163(6) 0.0171(6) -0.0019(4) -0.0008(4) -0.0017(4)
C16 0.0087(5) 0.0128(5) 0.0182(6) -0.0007(4) -0.0006(4) -0.0020(4)

loop_
_atom_type_symbol
_atom_type_description
_atom_type_scat_dispersion_real
_atom_type_scat_dispersion_imag
_atom_type_scat_source
C C 0.0033 0.0016 'International Tables Vol C Tables 4.2.6.8 and 6.1.1.4'
H H 0.0000 0.0000 'International Tables Vol C Tables 4.2.6.8 and 6.1.1.4'
N N 0.0061 0.0033 'International Tables Vol C Tables 4.2.6.8 and 6.1.1.4'
Ni Ni 0.3393 1.1124 'International Tables Vol C Tables 4.2.6.8 and 6.1.1.4'
O O 0.0106 0.0060 'International Tables Vol C Tables 4.2.6.8 and 6.1.1.4'

loop_
_geom_angle_atom_site_label_1
_geom_angle_atom_site_label_2
_geom_angle_atom_site_label_3
_geom_angle
O1 Ni1 N2 178.36(4)
O1 Ni1 N1 94.58(4)
N2 Ni1 N1 86.25(5)
O1 Ni1 O2 85.35(4)
N2 Ni1 O2 93.86(4)
N1 Ni1 O2 178.64(4)
C1 O1 Ni1 127.54(7)
C8 O2 Ni1 127.37(7)
C7 N1 C16 117.96(10)
C7 N1 Ni1 127.31(8)
C16 N1 Ni1 114.71(8)
C14 N2 C15 119.24(10)
C14 N2 Ni1 127.61(8)
C15 N2 Ni1 113.04(7)
O1 C1 C6 118.63(10)
O1 C1 C2 123.88(10)
C6 C1 C2 117.49(10)
C3 C2 C1 119.88(11)
C3 C2 C7 118.90(11)
C1 C2 C7 121.11(11)
C4 C3 C2 121.43(11)
C4 C3 H3 119.3
C2 C3 H3 119.3
C3 C4 C5 118.78(11)
C3 C4 H4 120.6
C5 C4 H4 120.6
C6 C5 C4 121.24(11)
C6 C5 H5 119.4
C4 C5 H5 119.4
C5 C6 C1 121.01(11)
C5 C6 H6 119.5
C1 C6 H6 119.5
N1 C7 C2 124.94(11)
N1 C7 H7 117.5
C2 C7 H7 117.5
O2 C8 C13 118.56(10)
O2 C8 C9 124.24(11)
C13 C8 C9 117.18(11)
C10 C9 C8 119.96(11)
C10 C9 C14 119.06(11)
C8 C9 C14 120.57(11)
C11 C10 C9 121.46(12)
C11 C10 H10 119.3
C9 C10 H10 119.3
C10 C11 C12 118.87(11)
C10 C11 H11 120.6
C12 C11 H11 120.6
C13 C12 C11 120.95(11)
C13 C12 H12 119.5
C11 C12 H12 119.5
C12 C13 C8 121.38(11)
C12 C13 H13 119.3
C8 C13 H13 119.3
N2 C14 C9 124.43(11)
N2 C14 H14 117.8
C9 C14 H14 117.8
N2 C15 C16 107.15(9)
N2 C15 H15A 110.3
C16 C15 H15A 110.3
N2 C15 H15B 110.3
C16 C15 H15B 110.3
H15A C15 H15B 108.5
N1 C16 C15 107.33(9)
N1 C16 H16A 110.2
C15 C16 H16A 110.2
N1 C16 H16B 110.2
C15 C16 H16B 110.2
H16A C16 H16B 108.5

loop_
_geom_bond_atom_site_label_1
_geom_bond_atom_site_label_2
_geom_bond_distance
Ni1 O1 1.8493(8)
Ni1 N2 1.8494(10)
Ni1 N1 1.8519(10)
Ni1 O2 1.8540(8)
O1 C1 1.3093(13)
O2 C8 1.3056(13)
N1 C7 1.2931(16)
N1 C16 1.4792(14)
N2 C14 1.2901(15)
N2 C15 1.4734(14)
C1 C6 1.4176(16)
C1 C2 1.4227(16)
C2 C3 1.4117(16)
C2 C7 1.4329(16)
C3 C4 1.3766(18)
C3 H3 0.9500
C4 C5 1.4028(18)
C4 H4 0.9500
C5 C6 1.3815(16)
C5 H5 0.9500
C6 H6 0.9500
C7 H7 0.9500
C8 C13 1.4196(16)
C8 C9 1.4235(16)
C9 C10 1.4113(17)
C9 C14 1.4350(16)
C10 C11 1.3764(18)
C10 H10 0.9500
C11 C12 1.4039(18)
C11 H11 0.9500
C12 C13 1.3799(16)
C12 H12 0.9500
C13 H13 0.9500
C14 H14 0.9500
C15 C16 1.5132(16)
C15 H15A 0.9900
C15 H15B 0.9900
C16 H16A 0.9900
C16 H16B 0.9900

loop_
_geom_torsion_atom_site_label_1
_geom_torsion_atom_site_label_2
_geom_torsion_atom_site_label_3
_geom_torsion_atom_site_label_4
_geom_torsion
N1 Ni1 O1 C1 -6.08(9)
O2 Ni1 O1 C1 175.28(9)
O1 Ni1 O2 C8 171.15(9)
N2 Ni1 O2 C8 -10.28(9)
O1 Ni1 N1 C7 -0.33(10)
N2 Ni1 N1 C7 -178.91(10)
O1 Ni1 N1 C16 -178.61(8)
N2 Ni1 N1 C16 2.80(8)
N1 Ni1 N2 C14 -165.58(11)
O2 Ni1 N2 C14 13.06(11)
N1 Ni1 N2 C15 18.43(8)
O2 Ni1 N2 C15 -162.93(8)
Ni1 O1 C1 C6 -168.93(8)
Ni1 O1 C1 C2 10.53(16)
O1 C1 C2 C3 176.09(11)
C6 C1 C2 C3 -4.44(17)
O1 C1 C2 C7 -7.59(17)
C6 C1 C2 C7 171.88(10)
C1 C2 C3 C4 1.97(19)
C7 C2 C3 C4 -174.43(12)
C2 C3 C4 C5 1.6(2)
C3 C4 C5 C6 -2.64(19)
C4 C5 C6 C1 0.03(18)
O1 C1 C6 C5 -177.02(11)
C2 C1 C6 C5 3.48(17)
C16 N1 C7 C2 -179.30(10)
Ni1 N1 C7 C2 2.46(17)
C3 C2 C7 N1 177.26(12)
C1 C2 C7 N1 0.90(18)
Ni1 O2 C8 C13 179.01(7)
Ni1 O2 C8 C9 0.75(16)
O2 C8 C9 C10 -177.10(11)
C13 C8 C9 C10 4.61(16)
O2 C8 C9 C14 10.35(17)
C13 C8 C9 C14 -167.93(10)
C8 C9 C10 C11 -1.61(19)
C14 C9 C10 C11 171.04(12)
C9 C10 C11 C12 -2.2(2)
C10 C11 C12 C13 2.89(19)
C11 C12 C13 C8 0.27(18)
O2 C8 C13 C12 177.63(10)
C9 C8 C13 C12 -3.99(16)
C15 N2 C14 C9 169.43(11)
Ni1 N2 C14 C9 -6.33(18)
C10 C9 C14 N2 179.87(12)
C8 C9 C14 N2 -7.52(18)
C14 N2 C15 C16 149.39(11)
Ni1 N2 C15 C16 -34.26(11)
C7 N1 C16 C15 159.49(10)
Ni1 N1 C16 C15 -22.06(11)
N2 C15 C16 N1 34.44(12)
